data_7052097
loop_
_publ_author_name
'Deacon, Glen B.'
'Harika, Rita'
'Junk, Peter C.'
'Skelton, Brian W.'
'White, Allan H.'

_publ_section_title
;
 Structural versatility in hydrated rare earth(iii)
 1,2-benzenedisulfonates
;
_journal_issue 5
_journal_name_full 'New Journal of Chemistry'
_journal_page_first 634
_journal_paper_doi 10.1039/b614681c
_journal_volume 31
_journal_year 2007
_chemical_formula_moiety 'C24 H16 La2 O24 S8, 4(H2 O), 2(H3 O)'
_chemical_formula_sum 'C24 H30 La2 O30 S8'
_chemical_formula_weight 1332.81
_space_group_IT_number 2
_symmetry_cell_setting triclinic
_symmetry_space_group_name_Hall '-P 1'
_symmetry_space_group_name_H-M 'P -1'
_cell_angle_alpha 64.72(3)
_cell_angle_beta 84.92(3)
_cell_angle_gamma 76.29(3)
_cell_formula_units_Z 1
_cell_length_a 9.750(2)
_cell_length_b 10.216(2)
_cell_length_c 11.647(2)
_cell_measurement_temperature 123
_cell_volume 1019.0(4)
_computing_data_reduction 'xtal ADDREF SORTRF'
_computing_molecular_graphics xtal
_computing_publication_material 'xtal BONDLA CIFIO'
_computing_structure_refinement 'xtal CRYLSQ'
_computing_structure_solution xtal
_diffrn_ambient_temperature 123
_diffrn_measured_fraction_theta_full 1
_diffrn_measured_fraction_theta_max 1
_diffrn_radiation_monochromator graphite
_diffrn_radiation_source 'fine-focus sealed tu'
_diffrn_radiation_type 'Mo K\a'
_diffrn_radiation_wavelength .71073
_diffrn_reflns_av_R_equivalents .041
_diffrn_reflns_av_sigmaI/netI .052
_diffrn_reflns_limit_h_max 12
_diffrn_reflns_limit_h_min -12
_diffrn_reflns_limit_k_max 13
_diffrn_reflns_limit_k_min -13
_diffrn_reflns_limit_l_max 15
_diffrn_reflns_limit_l_min -15
_diffrn_reflns_number 13892
_diffrn_reflns_theta_full 28.24
_diffrn_reflns_theta_max 28.24
_diffrn_reflns_theta_min 2.15
_diffrn_standards_decay_% 0
_diffrn_standards_number 0
_exptl_absorpt_coefficient_mu 2.584
_exptl_absorpt_correction_T_max .82
_exptl_absorpt_correction_T_min .7822
_exptl_crystal_density_diffrn 2.172
_exptl_crystal_F_000 328
_exptl_crystal_size_max .2
_exptl_crystal_size_mid .18
_exptl_crystal_size_min .16
_refine_diff_density_max .86
_refine_diff_density_min -.841
_refine_ls_extinction_method none
_refine_ls_goodness_of_fit_all 1.013
_refine_ls_goodness_of_fit_ref 1.024
_refine_ls_hydrogen_treatment mixed
_refine_ls_matrix_type full
_refine_ls_number_constraints 0
_refine_ls_number_parameters 317
_refine_ls_number_reflns 4174
_refine_ls_number_restraints 0
_refine_ls_R_factor_all .038
_refine_ls_R_factor_gt .029
_refine_ls_shift/su_max .007
_refine_ls_shift/su_mean .001
_refine_ls_structure_factor_coef F
_refine_ls_weighting_scheme calc
_refine_ls_wR_factor_all .035
_refine_ls_wR_factor_ref .033
_reflns_d_resolution_high .751
_reflns_d_resolution_low 9.453
_reflns_Friedel_coverage 0
_reflns_limit_h_max 12
_reflns_limit_h_min 0
_reflns_limit_k_max 13
_reflns_limit_k_min -12
_reflns_limit_l_max 15
_reflns_limit_l_min -15
_reflns_number_gt 4174
_reflns_number_total 4843
_reflns_threshold_expression 'I > 2.00 sig(I )'
_cod_data_source_file b614681c.txt
_cod_data_source_block rh97
_cod_original_sg_symbol_Hall -p_1
_cod_original_sg_symbol_H-M P_-1
_cod_database_code 7052097

loop_
_symmetry_equiv_pos_as_xyz
+x,+y,+z
-x,-y,-z

loop_
_atom_site_label
_atom_site_fract_x
_atom_site_fract_y
_atom_site_fract_z
_atom_site_U_iso_or_equiv
_atom_site_adp_type
_atom_site_calc_flag
_atom_site_calc_attached_atom
_atom_site_occupancy
_atom_site_disorder_assembly
_atom_site_disorder_group
La1 .741988(18) .97488(2) .038221(16) .01071(17) Uani ? ? 1.00000 ? ?
S11 .50305(8) .82398(9) .25805(7) .0124(7) Uani ? ? 1.00000 ? ?
O111 .4705(2) .6806(3) .3269(2) .019(2) Uani ? ? 1.00000 ? ?
O112 .4505(2) .9003(3) .1258(2) .017(2) Uani ? ? 1.00000 ? ?
O113 .6543(2) .8211(3) .2562(2) .016(2) Uani ? ? 1.00000 ? ?
S12 .41848(8) 1.20737(9) .12168(7) .0120(7) Uani ? ? 1.00000 ? ?
O121 .5668(2) 1.1482(3) .1054(2) .013(2) Uani ? ? 1.00000 ? ?
O122 .3949(2) 1.3560(3) .1162(2) .015(2) Uani ? ? 1.00000 ? ?
O123 .3238(2) 1.2036(3) .0334(2) .015(2) Uani ? ? 1.00000 ? ?
C11 .4180(3) .9362(4) .3369(3) .013(3) Uani ? ? 1.00000 ? ?
C12 .3788(3) 1.0913(4) .2814(3) .015(3) Uani ? ? 1.00000 ? ?
C13 .3116(3) 1.1661(4) .3541(3) .017(3) Uani ? ? 1.00000 ? ?
C14 .2867(3) 1.0874(4) .4818(3) .021(3) Uani ? ? 1.00000 ? ?
C15 .3275(3) .9356(5) .5381(3) .021(3) Uani ? ? 1.00000 ? ?
C16 .3908(3) .8589(4) .4652(3) .017(3) Uani ? ? 1.00000 ? ?
S21 1.09282(9) .69402(10) .16298(7) .0178(7) Uani ? ? 1.00000 ? ?
O211 1.1338(2) .5444(3) .1734(2) .017(2) Uani ? ? 1.00000 ? ?
O212 .9460(3) .7603(4) .1263(2) .045(3) Uani ? ? 1.00000 ? ?
O213 1.1882(4) .7840(4) .0821(2) .053(4) Uani ? ? 1.00000 ? ?
S22 1.00931(8) .98994(9) .24430(7) .0114(6) Uani ? ? 1.00000 ? ?
O221 .9993(3) 1.0796(3) .3123(2) .022(2) Uani ? ? 1.00000 ? ?
O222 .8734(3) 1.0015(3) .1958(3) .040(3) Uani ? ? 1.00000 ? ?
O223 1.1132(3) 1.0203(3) .1449(3) .044(3) Uani ? ? 1.00000 ? ?
C21 1.1098(3) .6806(4) .3198(3) .014(3) Uani ? ? 1.00000 ? ?
C22 1.0697(3) .8016(4) .3535(3) .012(3) Uani ? ? 1.00000 ? ?
C23 1.0808(3) .7766(4) .4796(3) .015(3) Uani ? ? 1.00000 ? ?
C24 1.1336(3) .6334(4) .5712(3) .019(3) Uani ? ? 1.00000 ? ?
C25 1.1757(4) .5168(4) .5381(3) .021(3) Uani ? ? 1.00000 ? ?
C26 1.1630(3) .5407(4) .4118(3) .019(3) Uani ? ? 1.00000 ? ?
O1 .9925(3) .3705(4) .1281(3) .024(3) Uani ? ? 1.00000 ? ?
O2 .7383(3) .4216(3) .0890(3) .026(3) Uani ? ? 1.00000 ? ?
O3 .5512(3) .4480(3) .2487(3) .026(3) Uani ? ? 1.00000 ? ?
H13 .28300 1.27130 .31570 .02000 Uiso ? ? 1.00000 ? ?
H14 .24170 1.13920 .53090 .02400 Uiso ? ? 1.00000 ? ?
H15 .31200 .88270 .62580 .02600 Uiso ? ? 1.00000 ? ?
H16 .41610 .75360 .50350 .02100 Uiso ? ? 1.00000 ? ?
H23 1.05230 .85670 .50370 .01900 Uiso ? ? 1.00000 ? ?
H24 1.14040 .61730 .65700 .02300 Uiso ? ? 1.00000 ? ?
H25 1.21300 .41980 .60080 .02500 Uiso ? ? 1.00000 ? ?
H26 1.19180 .45970 .38870 .02300 Uiso ? ? 1.00000 ? ?
H1A 1.036(5) .420(6) .143(5) .055(16) Uiso ? ? 1.00000 ? ?
H1B 1.022(4) .284(6) .177(4) .038(14) Uiso ? ? 1.00000 ? ?
H2A .841(6) .406(6) .107(4) .074(18) Uiso ? ? 1.00000 ? ?
H2B .703(4) .492(6) .012(4) .042(13) Uiso ? ? 1.00000 ? ?
H2C .691(4) .428(5) .143(4) .027(13) Uiso ? ? 1.00000 ? ?
H3A .518(5) .515(6) .266(4) .043(15) Uiso ? ? 1.00000 ? ?
H3B .472(4) .442(5) .218(4) .038(12) Uiso ? ? 1.00000 ? ?

loop_
_atom_site_aniso_label
_atom_site_aniso_U_11
_atom_site_aniso_U_22
_atom_site_aniso_U_33
_atom_site_aniso_U_12
_atom_site_aniso_U_13
_atom_site_aniso_U_23
La1 .01105(10) .01158(11) .00910(10) -.00128(7) -.00079(6) -.00442(8)
S11 .0109(4) .0136(4) .0110(4) -.0018(3) -.0002(3) -.0039(3)
O111 .0213(12) .0156(14) .0207(12) -.0067(10) .0025(10) -.0065(11)
O112 .0209(12) .0171(14) .0118(11) .0050(10) -.0044(9) -.0081(10)
O113 .0088(11) .0170(14) .0173(12) -.0005(9) .0004(9) -.0037(10)
S12 .0100(4) .0136(4) .0138(4) -.0016(3) -.0011(3) -.0073(3)
O121 .0097(11) .0152(13) .0167(11) -.0033(9) .0017(9) -.0079(10)
O122 .0154(11) .0132(13) .0185(12) -.0016(9) -.0029(9) -.0087(10)
O123 .0130(11) .0178(14) .0167(12) -.0001(10) -.0034(9) -.0101(10)
C11 .0087(15) .020(2) .0129(15) -.0048(13) -.0002(12) -.0083(14)
C12 .0093(15) .024(2) .0155(16) -.0064(13) .0011(12) -.0104(15)
C13 .0088(15) .022(2) .0217(18) -.0026(14) -.0011(13) -.0115(15)
C14 .0126(16) .033(2) .0236(18) -.0052(15) .0016(14) -.0192(17)
C15 .0158(17) .040(3) .0138(17) -.0116(16) .0033(13) -.0134(17)
C16 .0155(16) .023(2) .0151(16) -.0087(14) .0004(13) -.0069(15)
S21 .0310(5) .0104(4) .0105(4) -.0006(4) -.0005(3) -.0049(3)
O211 .0181(12) .0134(13) .0202(12) -.0004(10) -.0023(9) -.0101(10)
O212 .0484(18) .051(2) .0299(15) .0382(15) -.0278(13) -.0315(15)
O213 .124(3) .044(2) .0168(14) -.062(2) .0301(16) -.0193(14)
S22 .0131(4) .0119(4) .0095(4) -.0018(3) .0001(3) -.0053(3)
O221 .0369(15) .0162(14) .0164(12) -.0010(11) -.0068(10) -.0101(11)
O222 .0387(16) .0143(15) .063(2) -.0006(12) -.0397(15) -.0074(14)
O223 .058(2) .0161(16) .0340(16) .0046(14) .0337(14) -.0001(13)
C21 .0141(16) .0159(18) .0094(15) -.0036(13) .0009(12) -.0038(13)
C22 .0091(15) .0156(18) .0102(15) -.0036(13) .0017(12) -.0057(13)
C23 .0134(16) .021(2) .0136(16) -.0069(14) .0012(12) -.0073(14)
C24 .0159(17) .027(2) .0124(16) -.0060(15) .0007(13) -.0059(15)
C25 .0206(18) .017(2) .0160(17) .0003(15) -.0019(14) .0003(15)
C26 .0211(18) .016(2) .0178(17) -.0019(14) .0019(14) -.0058(15)
O1 .0280(15) .0164(16) .0298(15) -.0054(12) -.0060(12) -.0100(13)
O2 .0276(16) .0252(16) .0196(15) -.0014(12) -.0037(13) -.0068(13)
O3 .0295(16) .0263(17) .0291(15) -.0073(13) -.0025(12) -.0163(13)

loop_
_atom_type_symbol
_atom_type_description
_atom_type_oxidation_number
_atom_type_number_in_cell
_atom_type_scat_dispersion_real
_atom_type_scat_dispersion_imag
_atom_type_scat_source
C ? 0 12 .003296 .001587 'Int Tables Vol IV Tables 2.2B and 2.3.1'
H ? 0 15 0 0 'Int Tables Vol IV Tables 2.2B and 2.3.1'
O ? 0 15 .01062 .005981 'Int Tables Vol IV Tables 2.2B and 2.3.1'
S ? 0 4 .124573 .123413 'Int Tables Vol IV Tables 2.2B and 2.3.1'
La ? 0 1 -.287109 2.4523 'Int Tables Vol IV Tables 2.2B and 2.3.1'

loop_
_geom_angle_atom_site_label_1
_geom_angle_atom_site_label_2
_geom_angle_atom_site_label_3
_geom_angle_site_symmetry_1
_geom_angle_site_symmetry_2
_geom_angle_site_symmetry_3
_geom_angle
_geom_angle_publ_flag
O121 La1 O212 . . . 139.89(9) ?
O121 La1 O222 . . . 76.35(9) ?
O121 La1 O112 . . '2 675' 73.07(8) ?
O121 La1 O213 . . '2 775' 76.76(10) ?
O121 La1 O223 . . '2 775' 139.27(8) ?
O212 La1 O222 . . . 69.63(11) ?
O212 La1 O112 . . '2 675' 144.84(11) ?
O212 La1 O213 . . '2 775' 113.56(11) ?
O212 La1 O223 . . '2 775' 74.98(9) ?
O222 La1 O112 . . '2 675' 145.00(10) ?
O222 La1 O213 . . '2 775' 76.01(10) ?
O222 La1 O223 . . '2 775' 111.52(11) ?
O112 La1 O213 '2 675' . '2 775' 80.75(10) ?
O112 La1 O223 '2 675' . '2 775' 82.36(9) ?
O213 La1 O223 '2 775' . '2 775' 67.45(11) ?
O111 S11 O112 . . . 113.91(17) ?
O111 S11 O113 . . . 113.60(13) ?
O111 S11 C11 . . . 106.99(15) ?
O112 S11 O113 . . . 107.73(13) ?
O112 S11 C11 . . . 106.98(14) ?
O113 S11 C11 . . . 107.23(18) ?
S11 O112 La1 . . '2 675' 152.81(13) ?
O121 S12 O122 . . . 112.01(15) ?
O121 S12 O123 . . . 113.39(16) ?
O121 S12 C12 . . . 105.21(13) ?
O122 S12 O123 . . . 110.70(14) ?
O122 S12 C12 . . . 105.62(17) ?
O123 S12 C12 . . . 109.45(16) ?
La1 O121 S12 . . . 147.37(18) ?
S11 C11 C12 . . . 125.5(2) ?
S11 C11 C16 . . . 115.3(3) ?
C12 C11 C16 . . . 119.1(4) ?
S12 C12 C11 . . . 124.6(3) ?
S12 C12 C13 . . . 115.5(3) ?
C11 C12 C13 . . . 119.7(3) ?
C12 C13 C14 . . . 120.3(3) ?
C12 C13 H13 . . . 119.6 ?
C14 C13 H13 . . . 120.1 ?
C13 C14 C15 . . . 120.5(4) ?
C13 C14 H14 . . . 119.8 ?
C15 C14 H14 . . . 119.7 ?
C14 C15 C16 . . . 119.7(3) ?
C14 C15 H15 . . . 120.1 ?
C16 C15 H15 . . . 120.2 ?
C11 C16 C15 . . . 120.5(3) ?
C11 C16 H16 . . . 119.7 ?
C15 C16 H16 . . . 119.8 ?
O211 S21 O212 . . . 112.4(2) ?
O211 S21 O213 . . . 111.26(18) ?
O211 S21 C21 . . . 105.96(15) ?
O212 S21 O213 . . . 113.13(17) ?
O212 S21 C21 . . . 106.18(17) ?
O213 S21 C21 . . . 107.4(2) ?
La1 O212 S21 . . . 153.3(2) ?
S21 O213 La1 . . '2 775' 152.4(2) ?
O221 S22 O222 . . . 111.89(18) ?
O221 S22 O223 . . . 112.3(2) ?
O221 S22 C22 . . . 107.47(16) ?
O222 S22 O223 . . . 111.56(18) ?
O222 S22 C22 . . . 107.04(17) ?
O223 S22 C22 . . . 106.17(15) ?
La1 O222 S22 . . . 147.3(2) ?
S22 O223 La1 . . '2 775' 163.4(2) ?
S21 C21 C22 . . . 124.4(2) ?
S21 C21 C26 . . . 116.2(3) ?
C22 C21 C26 . . . 119.4(3) ?
S22 C22 C21 . . . 124.8(2) ?
S22 C22 C23 . . . 115.9(3) ?
C21 C22 C23 . . . 119.3(3) ?
C22 C23 C24 . . . 120.0(4) ?
C22 C23 H23 . . . 120.1 ?
C24 C23 H23 . . . 120.0 ?
C23 C24 C25 . . . 120.7(3) ?
C23 C24 H24 . . . 119.4 ?
C25 C24 H24 . . . 119.8 ?
C24 C25 C26 . . . 119.6(3) ?
C24 C25 H25 . . . 120.2 ?
C26 C25 H25 . . . 120.2 ?
C21 C26 C25 . . . 120.9(4) ?
C21 C26 H26 . . . 119.4 ?
C25 C26 H26 . . . 119.7 ?
H1A O1 H1B . . . 107(5) ?
H1A O1 H2A . . . 125(4) ?
H1B O1 H2A . . . 113(4) ?
H2A O2 H2B . . . 118(4) ?
H2A O2 H2C . . . 113(5) ?
H2B O2 H2C . . . 111(4) ?
H3A O3 H3B . . . 97(5) ?
O1 H2A O2 . . . 173(7) ?

loop_
_geom_bond_atom_site_label_1
_geom_bond_atom_site_label_2
_geom_bond_site_symmetry_1
_geom_bond_site_symmetry_2
_geom_bond_distance
_geom_bond_publ_flag
La1 O121 . . 2.486(2) ?
La1 O212 . . 2.488(3) ?
La1 O222 . . 2.468(4) ?
La1 O112 . '2 675' 2.494(2) ?
La1 O213 . '2 775' 2.485(4) ?
La1 O223 . '2 775' 2.440(3) ?
S11 O111 . . 1.436(3) ?
S11 O112 . . 1.472(2) ?
S11 O113 . . 1.466(2) ?
S11 C11 . . 1.778(4) ?
S12 O121 . . 1.459(2) ?
S12 O122 . . 1.455(3) ?
S12 O123 . . 1.460(3) ?
S12 C12 . . 1.795(3) ?
C11 C12 . . 1.398(5) ?
C11 C16 . . 1.396(4) ?
C12 C13 . . 1.396(6) ?
C13 C14 . . 1.388(4) ?
C13 H13 . . .950 ?
C14 C15 . . 1.370(6) ?
C14 H14 . . .950 ?
C15 C16 . . 1.400(6) ?
C15 H15 . . .948 ?
C16 H16 . . .950 ?
S21 O211 . . 1.439(3) ?
S21 O212 . . 1.447(3) ?
S21 O213 . . 1.451(4) ?
S21 C21 . . 1.792(4) ?
S22 O221 . . 1.428(3) ?
S22 O222 . . 1.446(3) ?
S22 O223 . . 1.448(3) ?
S22 C22 . . 1.781(3) ?
C21 C22 . . 1.412(6) ?
C21 C26 . . 1.378(4) ?
C22 C23 . . 1.390(5) ?
C23 C24 . . 1.396(4) ?
C23 H23 . . .948 ?
C24 C25 . . 1.367(6) ?
C24 H24 . . .947 ?
C25 C26 . . 1.396(5) ?
C25 H25 . . .951 ?
C26 H26 . . .951 ?
O1 H1A . . .82(7) ?
O1 H1B . . .82(4) ?
O1 H2A . . 1.45(6) ?
O2 H2A . . 1.00(6) ?
O2 H2B . . .91(4) ?
O2 H2C . . .77(4) ?
O3 H3A . . .79(6) ?
O3 H3B . . .91(5) ?
